data_7151357
loop_
_publ_author_name
'Sorensen, John L.'
'Auclair, Karine'
'Kennedy, Jonathan'
'Richard Hutchinson, C.'
'Vederas, John C.'

_publ_section_title
;
 Transformations of cyclic nonaketides by Aspergillus terreus mutants
 blocked for lovastatin biosynthesis at the lovA and lovC genes
;
_journal_issue 1
_journal_name_full 'Organic &amp;  Biomolecular Chemistry'
_journal_page_first 50
_journal_paper_doi 10.1039/b207721c
_journal_volume 1
_journal_year 2003
_chemical_formula_sum 'C19 H30 O3'
_chemical_formula_weight 306.43
_space_group_IT_number 19
_symmetry_cell_setting orthorhombic
_symmetry_space_group_name_Hall 'P 2ac 2ab'
_symmetry_space_group_name_H-M 'P 21 21 21'
_atom_sites_solution_hydrogens geom
_atom_sites_solution_primary direct
_atom_sites_solution_secondary difmap
_audit_creation_method 'manual editing of SHELXL template'
_cell_angle_alpha 90.00
_cell_angle_beta 90.00
_cell_angle_gamma 90.00
_cell_formula_units_Z 4
_cell_length_a 5.5947(9)
_cell_length_b 9.6504(17)
_cell_length_c 31.930(6)
_cell_measurement_reflns_used 1217
_cell_measurement_temperature 193(2)
_cell_volume 1723.9(5)
_computing_cell_refinement 'Bruker SAINT (Bruker, 1997)'
_computing_data_collection 'Bruker SMART (Bruker, 1997)'
_computing_data_reduction 'Bruker SAINT (Bruker, 1997)'
_computing_molecular_graphics 'Bruker SHELXTL (Sheldrick, 1997)'
_computing_publication_material 'Bruker SHELXTL (Sheldrick, 1997)'
_computing_structure_refinement 'SHELXL-97 (Sheldrick, 1997)'
_computing_structure_solution 'SHELXS-97 (Sheldrick, 1990)'
_diffrn_ambient_temperature 193(2)
_diffrn_detector_area_resol_mean 8.192
_diffrn_measured_fraction_theta_full 0.991
_diffrn_measured_fraction_theta_max 0.991
_diffrn_measurement_device_type 'Bruker P4/RA diffractometer/SAMRT 1000 CCD area detector'
_diffrn_measurement_method '\f and \w scans'
_diffrn_radiation_monochromator graphite
_diffrn_radiation_source 'fine-focus rotating anode'
_diffrn_radiation_type MoK\a
_diffrn_radiation_wavelength 0.71073
_diffrn_reflns_av_R_equivalents 0.0000
_diffrn_reflns_av_sigmaI/netI 0.4618
_diffrn_reflns_limit_h_max 6
_diffrn_reflns_limit_h_min -6
_diffrn_reflns_limit_k_max 11
_diffrn_reflns_limit_k_min 0
_diffrn_reflns_limit_l_max 38
_diffrn_reflns_limit_l_min 0
_diffrn_reflns_number 3287
_diffrn_reflns_theta_full 25.84
_diffrn_reflns_theta_max 25.84
_diffrn_reflns_theta_min 1.28
_diffrn_standards_decay_% 0
_diffrn_standards_interval_time 0
_diffrn_standards_number 0
_exptl_absorpt_coefficient_mu 0.078
_exptl_absorpt_correction_T_max 0.9992
_exptl_absorpt_correction_T_min 0.9786
_exptl_absorpt_correction_type none
_exptl_crystal_colour colorless
_exptl_crystal_density_diffrn 1.181
_exptl_crystal_density_method 'not measured'
_exptl_crystal_description plate
_exptl_crystal_F_000 672
_exptl_crystal_size_max 0.28
_exptl_crystal_size_mid 0.06
_exptl_crystal_size_min 0.01
_refine_diff_density_max 0.291
_refine_diff_density_min -0.310
_refine_diff_density_rms 0.101
_refine_ls_abs_structure_details 'Flack H D (1983), Acta Cryst. A39, 876-881'
_refine_ls_abs_structure_Flack 0(5)
_refine_ls_extinction_method none
_refine_ls_goodness_of_fit_ref 0.779
_refine_ls_hydrogen_treatment constr
_refine_ls_matrix_type full
_refine_ls_number_parameters 200
_refine_ls_number_reflns 3287
_refine_ls_number_restraints 0
_refine_ls_restrained_S_all 0.779
_refine_ls_R_factor_all 0.2881
_refine_ls_R_factor_gt 0.0620
_refine_ls_shift/su_max 0.005
_refine_ls_shift/su_mean 0.001
_refine_ls_structure_factor_coef Fsqd
_refine_ls_weighting_details 'calc w=1/[\s^2^(Fo^2^)+(0.0758P)^2^+0.0000P] where P=(Fo^2^+2Fc^2^)/3'
_refine_ls_weighting_scheme calc
_refine_ls_wR_factor_gt 0.1103
_refine_ls_wR_factor_ref 0.2159
_reflns_number_gt 899
_reflns_number_total 3287
_reflns_threshold_expression >2sigma(I)
_cod_data_source_file b207721c.txt
_cod_data_source_block jcv9901
_cod_depositor_comments
;
The following automatic conversions were performed:
'_symmetry_cell_setting' value 'Orthorhombic' changed to 'orthorhombic'
according to '/home/saulius/struct/CIF-dictionaries/cif_core.dic'
dictionary named 'cif_core.dic' version 2.4.1 from 2010-06-29.

Automatic conversion script
Id: cif_fix_enum 1527 2010-12-29 10:47:43Z saulius 
;
_cod_database_code 7151357

loop_
_symmetry_equiv_pos_as_xyz
'x, y, z'
'-x+1/2, -y, z+1/2'
'-x, y+1/2, -z+1/2'
'x+1/2, -y+1/2, -z'

loop_
_atom_site_label
_atom_site_type_symbol
_atom_site_fract_x
_atom_site_fract_y
_atom_site_fract_z
_atom_site_U_iso_or_equiv
_atom_site_adp_type
_atom_site_occupancy
_atom_site_symmetry_multiplicity
_atom_site_calc_flag
_atom_site_refinement_flags
_atom_site_disorder_assembly
_atom_site_disorder_group
O1 O 0.4532(8) -0.2735(6) -0.21692(17) 0.0296(16) Uani 1 1 d . . .
O2 O 0.7411(9) -0.3456(6) -0.25793(17) 0.0350(16) Uani 1 1 d . . .
O3 O 0.1803(9) -0.5838(6) -0.2059(2) 0.0375(17) Uani 1 1 d . . .
H3O H 0.2048 -0.6607 -0.2175 0.056 Uiso 1 1 calc R . .
C1 C -0.0419(13) -0.0160(8) -0.1172(3) 0.026(2) Uani 1 1 d . . .
H1 H 0.1052 -0.0053 -0.0997 0.031 Uiso 1 1 calc R . .
C2 C -0.0516(12) 0.1101(9) -0.1467(2) 0.023(2) Uani 1 1 d . . .
H2 H 0.1123 0.1220 -0.1587 0.028 Uiso 1 1 calc R . .
C3 C -0.1076(13) 0.2406(9) -0.1222(3) 0.031(2) Uani 1 1 d . . .
H3 H -0.0824 0.3272 -0.1357 0.038 Uiso 1 1 calc R . .
C4 C -0.1884(14) 0.2422(9) -0.0837(3) 0.033(2) Uani 1 1 d . . .
H4 H -0.2204 0.3293 -0.0710 0.039 Uiso 1 1 calc R . .
C5 C -0.2323(12) 0.1150(8) -0.0591(2) 0.023(2) Uani 1 1 d . . .
H5 H -0.0895 0.1001 -0.0408 0.027 Uiso 1 1 calc R . .
C6 C -0.4509(12) 0.1313(9) -0.0301(3) 0.030(2) Uani 1 1 d . . .
H6A H -0.4275 0.2127 -0.0117 0.036 Uiso 1 1 calc R . .
H6B H -0.5953 0.1478 -0.0473 0.036 Uiso 1 1 calc R . .
C7 C -0.4885(14) 0.0030(9) -0.0033(3) 0.031(2) Uani 1 1 d . . .
H7 H -0.6476 0.0132 0.0106 0.037 Uiso 1 1 calc R . .
C8 C -0.5015(13) -0.1266(9) -0.0307(3) 0.035(2) Uani 1 1 d . . .
H8A H -0.5094 -0.2093 -0.0124 0.043 Uiso 1 1 calc R . .
H8B H -0.6508 -0.1235 -0.0474 0.043 Uiso 1 1 calc R . .
C9 C -0.2905(14) -0.1421(8) -0.0604(2) 0.030(2) Uani 1 1 d . . .
H9A H -0.3178 -0.2227 -0.0790 0.035 Uiso 1 1 calc R . .
H9B H -0.1436 -0.1600 -0.0440 0.035 Uiso 1 1 calc R . .
C10 C -0.2554(14) -0.0114(8) -0.0872(2) 0.022(2) Uani 1 1 d . . .
H10 H -0.4028 0.0010 -0.1045 0.026 Uiso 1 1 calc R . .
C11 C -0.2247(13) 0.0970(8) -0.1839(2) 0.033(2) Uani 1 1 d . . .
H11A H -0.2157 0.1808 -0.2011 0.040 Uiso 1 1 calc R . .
H11B H -0.3881 0.0854 -0.1734 0.040 Uiso 1 1 calc R . .
H11C H -0.1805 0.0163 -0.2009 0.040 Uiso 1 1 calc R . .
C12 C -0.3012(15) -0.0116(9) 0.0316(3) 0.049(3) Uani 1 1 d . . .
H12A H -0.2985 0.0732 0.0485 0.059 Uiso 1 1 calc R . .
H12B H -0.1432 -0.0266 0.0192 0.059 Uiso 1 1 calc R . .
H12C H -0.3423 -0.0906 0.0495 0.059 Uiso 1 1 calc R . .
C13 C -0.0181(12) -0.1556(9) -0.1406(2) 0.028(2) Uani 1 1 d . . .
H13A H -0.0161 -0.2323 -0.1200 0.033 Uiso 1 1 calc R . .
H13B H -0.1582 -0.1688 -0.1591 0.033 Uiso 1 1 calc R . .
C14 C 0.2104(13) -0.1601(8) -0.1667(2) 0.029(2) Uani 1 1 d . . .
H14A H 0.3484 -0.1381 -0.1485 0.035 Uiso 1 1 calc R . .
H14B H 0.2015 -0.0878 -0.1887 0.035 Uiso 1 1 calc R . .
C15 C 0.2531(14) -0.3017(8) -0.1877(2) 0.025(2) Uani 1 1 d . . .
H15 H 0.1079 -0.3286 -0.2041 0.030 Uiso 1 1 calc R . .
C16 C 0.3153(14) -0.4165(8) -0.1575(2) 0.031(2) Uani 1 1 d . . .
H16A H 0.1769 -0.4361 -0.1392 0.037 Uiso 1 1 calc R . .
H16B H 0.4511 -0.3876 -0.1397 0.037 Uiso 1 1 calc R . .
C17 C 0.3822(14) -0.5465(9) -0.1818(3) 0.031(3) Uani 1 1 d . . .
H17 H 0.4237 -0.6230 -0.1620 0.037 Uiso 1 1 calc R . .
C18 C 0.5956(13) -0.5137(9) -0.2098(3) 0.033(2) Uani 1 1 d . . .
H18A H 0.7426 -0.5226 -0.1928 0.039 Uiso 1 1 calc R . .
H18B H 0.6034 -0.5852 -0.2320 0.039 Uiso 1 1 calc R . .
C19 C 0.5987(14) -0.3735(10) -0.2306(3) 0.033(3) Uani 1 1 d . . .

loop_
_atom_site_aniso_label
_atom_site_aniso_U_11
_atom_site_aniso_U_22
_atom_site_aniso_U_33
_atom_site_aniso_U_23
_atom_site_aniso_U_13
_atom_site_aniso_U_12
O1 0.032(3) 0.026(4) 0.031(4) 0.006(3) 0.010(3) 0.005(3)
O2 0.035(3) 0.033(4) 0.036(4) 0.004(3) 0.013(3) 0.003(3)
O3 0.038(3) 0.027(4) 0.048(5) -0.007(4) -0.003(3) 0.001(3)
C1 0.034(5) 0.011(5) 0.032(6) 0.001(5) 0.000(5) 0.002(4)
C2 0.021(4) 0.026(6) 0.023(5) -0.002(5) 0.004(4) 0.000(4)
C3 0.040(5) 0.008(5) 0.046(7) -0.002(5) -0.005(5) -0.002(5)
C4 0.050(6) 0.024(6) 0.025(6) 0.004(5) 0.012(5) 0.000(5)
C5 0.024(4) 0.021(5) 0.023(5) -0.006(4) -0.001(4) 0.001(4)
C6 0.034(5) 0.029(6) 0.026(6) -0.001(5) 0.001(4) 0.001(5)
C7 0.031(5) 0.032(6) 0.028(6) 0.001(6) 0.007(5) 0.001(5)
C8 0.044(5) 0.029(6) 0.033(6) 0.008(5) 0.006(5) -0.004(5)
C9 0.050(5) 0.021(5) 0.018(5) -0.001(4) 0.008(5) 0.003(5)
C10 0.021(4) 0.026(5) 0.017(5) 0.000(4) 0.001(4) -0.006(4)
C11 0.044(5) 0.028(6) 0.028(6) 0.004(5) 0.003(5) 0.000(5)
C12 0.078(6) 0.045(7) 0.024(6) -0.008(5) 0.006(6) 0.012(7)
C13 0.026(4) 0.028(6) 0.028(6) -0.001(5) 0.004(4) -0.002(4)
C14 0.041(5) 0.017(5) 0.029(6) 0.001(4) -0.003(5) 0.005(5)
C15 0.025(4) 0.034(6) 0.015(5) -0.006(4) -0.005(5) 0.001(4)
C16 0.037(5) 0.031(6) 0.023(6) 0.008(5) 0.017(5) 0.004(5)
C17 0.030(5) 0.018(6) 0.044(7) -0.001(5) 0.002(5) 0.002(4)
C18 0.030(4) 0.035(6) 0.034(6) -0.002(5) 0.000(4) 0.010(5)
C19 0.021(4) 0.029(6) 0.050(7) -0.010(6) -0.013(5) 0.004(5)

loop_
_atom_type_symbol
_atom_type_description
_atom_type_scat_dispersion_real
_atom_type_scat_dispersion_imag
_atom_type_scat_source
C C 0.0033 0.0016 'International Tables Vol C Tables 4.2.6.8 and 6.1.1.4'
H H 0.0000 0.0000 'International Tables Vol C Tables 4.2.6.8 and 6.1.1.4'
O O 0.0106 0.0060 'International Tables Vol C Tables 4.2.6.8 and 6.1.1.4'

loop_
_geom_angle_atom_site_label_1
_geom_angle_atom_site_label_2
_geom_angle_atom_site_label_3
_geom_angle
_geom_angle_site_symmetry_1
_geom_angle_site_symmetry_3
_geom_angle_publ_flag
C19 O1 C15 122.2(7) . . ?
C10 C1 C2 109.4(7) . . ?
C10 C1 C13 113.2(7) . . ?
C2 C1 C13 113.5(7) . . ?
C3 C2 C11 109.7(7) . . ?
C3 C2 C1 110.5(7) . . ?
C11 C2 C1 115.4(7) . . ?
C4 C3 C2 124.4(9) . . ?
C3 C4 C5 123.1(9) . . ?
C4 C5 C10 111.5(7) . . ?
C4 C5 C6 111.5(7) . . ?
C10 C5 C6 111.6(7) . . ?
C7 C6 C5 111.4(7) . . ?
C6 C7 C8 110.5(7) . . ?
C6 C7 C12 112.9(7) . . ?
C8 C7 C12 112.0(7) . . ?
C9 C8 C7 113.6(7) . . ?
C8 C9 C10 111.4(7) . . ?
C5 C10 C1 109.1(7) . . ?
C5 C10 C9 110.0(6) . . ?
C1 C10 C9 115.1(7) . . ?
C14 C13 C1 111.1(7) . . ?
C13 C14 C15 113.1(7) . . ?
O1 C15 C16 111.2(6) . . ?
O1 C15 C14 103.1(6) . . ?
C16 C15 C14 114.2(6) . . ?
C15 C16 C17 109.7(7) . . ?
O3 C17 C16 106.9(6) . . ?
O3 C17 C18 111.0(7) . . ?
C16 C17 C18 108.7(7) . . ?
C19 C18 C17 116.9(7) . . ?
O2 C19 O1 118.4(9) . . ?
O2 C19 C18 121.5(9) . . ?
O1 C19 C18 119.9(8) . . ?

loop_
_geom_bond_atom_site_label_1
_geom_bond_atom_site_label_2
_geom_bond_distance
_geom_bond_site_symmetry_2
_geom_bond_publ_flag
O1 C19 1.335(9) . ?
O1 C15 1.483(9) . ?
O2 C19 1.213(9) . ?
O3 C17 1.414(9) . ?
C1 C10 1.533(10) . ?
C1 C2 1.539(11) . ?
C1 C13 1.545(10) . ?
C2 C3 1.515(11) . ?
C2 C11 1.538(9) . ?
C3 C4 1.311(10) . ?
C4 C5 1.478(10) . ?
C5 C10 1.520(10) . ?
C5 C6 1.541(9) . ?
C6 C7 1.520(11) . ?
C7 C8 1.529(11) . ?
C7 C12 1.537(10) . ?
C8 C9 1.521(9) . ?
C9 C10 1.536(10) . ?
C13 C14 1.528(9) . ?
C14 C15 1.541(9) . ?
C15 C16 1.508(9) . ?
C16 C17 1.521(10) . ?
C17 C18 1.525(10) . ?
C18 C19 1.507(11) . ?

loop_
_geom_torsion_atom_site_label_1
_geom_torsion_atom_site_label_2
_geom_torsion_atom_site_label_3
_geom_torsion_atom_site_label_4
_geom_torsion
_geom_torsion_site_symmetry_1
_geom_torsion_site_symmetry_2
_geom_torsion_site_symmetry_3
_geom_torsion_site_symmetry_4
_geom_torsion_publ_flag
C10 C1 C2 C3 45.0(8) . . . . ?
C13 C1 C2 C3 172.5(6) . . . . ?
C10 C1 C2 C11 -80.1(8) . . . . ?
C13 C1 C2 C11 47.4(9) . . . . ?
C11 C2 C3 C4 114.2(8) . . . . ?
C1 C2 C3 C4 -14.1(11) . . . . ?
C2 C3 C4 C5 0.8(12) . . . . ?
C3 C4 C5 C10 -19.5(11) . . . . ?
C3 C4 C5 C6 -145.0(7) . . . . ?
C4 C5 C6 C7 -177.2(7) . . . . ?
C10 C5 C6 C7 57.3(8) . . . . ?
C5 C6 C7 C8 -53.7(9) . . . . ?
C5 C6 C7 C12 72.6(8) . . . . ?
C6 C7 C8 C9 52.8(9) . . . . ?
C12 C7 C8 C9 -73.9(9) . . . . ?
C7 C8 C9 C10 -53.7(9) . . . . ?
C4 C5 C10 C1 50.6(8) . . . . ?
C6 C5 C10 C1 176.0(6) . . . . ?
C4 C5 C10 C9 177.7(6) . . . . ?
C6 C5 C10 C9 -56.9(9) . . . . ?
C2 C1 C10 C5 -64.8(8) . . . . ?
C13 C1 C10 C5 167.6(7) . . . . ?
C2 C1 C10 C9 171.1(7) . . . . ?
C13 C1 C10 C9 43.5(9) . . . . ?
C8 C9 C10 C5 54.7(9) . . . . ?
C8 C9 C10 C1 178.4(6) . . . . ?
C10 C1 C13 C14 -174.4(6) . . . . ?
C2 C1 C13 C14 60.2(9) . . . . ?
C1 C13 C14 C15 175.2(6) . . . . ?
C19 O1 C15 C16 33.7(9) . . . . ?
C19 O1 C15 C14 156.6(7) . . . . ?
C13 C14 C15 O1 169.8(6) . . . . ?
C13 C14 C15 C16 -69.4(9) . . . . ?
O1 C15 C16 C17 -57.1(9) . . . . ?
C14 C15 C16 C17 -173.3(6) . . . . ?
C15 C16 C17 O3 -60.5(9) . . . . ?
C15 C16 C17 C18 59.4(9) . . . . ?
O3 C17 C18 C19 78.6(10) . . . . ?
C16 C17 C18 C19 -38.7(10) . . . . ?
C15 O1 C19 O2 171.9(7) . . . . ?
C15 O1 C19 C18 -12.6(11) . . . . ?
C17 C18 C19 O2 -169.1(7) . . . . ?
C17 C18 C19 O1 15.6(11) . . . . ?

loop_
_cod_related_entry_id
_cod_related_entry_database
_cod_related_entry_code
1 ChemSpider 10128496
